data_2200393
loop_
_publ_author_name
'Qi, Jianying'
'Zhou, Zhongyuan'
'Chan, Albert S. C.'

_publ_section_title
;
 <i>N,N</i>'-Di-2-naphthylpyridine-2,6-dicarboxamide
;
_journal_issue 8
_journal_name_full 'Acta Crystallographica Section E'
_journal_page_first o749
_journal_page_last o750
_journal_paper_doi 10.1107/S1600536801012028
_journal_volume 57
_journal_year 2001
_chemical_formula_iupac 'C27 H19 N3 O2'
_chemical_formula_moiety 'C27 H19 N3 O2'
_chemical_formula_sum 'C27 H19 N3 O2'
_chemical_formula_weight 417.45
_chemical_name_systematic
;
N,N'-Di-2-naphthylpyridine-2,6-dicarboxamide
;
_space_group_IT_number 14
_symmetry_cell_setting monoclinic
_symmetry_space_group_name_Hall '-P 2ybc'
_symmetry_space_group_name_H-M 'P 1 21/c 1'
_cell_angle_alpha 90.00
_cell_angle_beta 104.122(6)
_cell_angle_gamma 90.00
_cell_formula_units_Z 4
_cell_length_a 8.816(3)
_cell_length_b 14.965(4)
_cell_length_c 15.936(5)
_cell_measurement_reflns_used 8732
_cell_measurement_temperature 294(2)
_cell_measurement_theta_max 27.5
_cell_measurement_theta_min 1
_cell_volume 2038.9(11)
_computing_cell_refinement 'SMART (Siemens, 1995)'
_computing_data_collection 'SMART (Siemens, 1995)'
_computing_data_reduction 'SHELXTL-NT (Siemens, 1995)'
_computing_molecular_graphics SHELXTL-NT
_computing_publication_material SHELXTL-NT
_computing_structure_refinement 'SHELXL97 (Sheldrick, 1997)'
_computing_structure_solution 'SHELXS97 (Sheldrick, 1990)'
_diffrn_ambient_temperature 294(2)
_diffrn_measured_fraction_theta_full .995
_diffrn_measured_fraction_theta_max .995
_diffrn_measurement_device_type 'Bruker CCD area-detector'
_diffrn_measurement_method '\f and \w'
_diffrn_radiation_monochromator graphite
_diffrn_radiation_source 'fine-focus sealed tube'
_diffrn_radiation_type MoK\a
_diffrn_radiation_wavelength .71073
_diffrn_reflns_av_R_equivalents .0902
_diffrn_reflns_av_sigmaI/netI .1506
_diffrn_reflns_limit_h_max 10
_diffrn_reflns_limit_h_min -11
_diffrn_reflns_limit_k_max 19
_diffrn_reflns_limit_k_min -16
_diffrn_reflns_limit_l_max 20
_diffrn_reflns_limit_l_min -17
_diffrn_reflns_number 13601
_diffrn_reflns_theta_full 27.58
_diffrn_reflns_theta_max 27.58
_diffrn_reflns_theta_min 1.89
_exptl_absorpt_coefficient_mu .088
_exptl_absorpt_correction_T_max .9948
_exptl_absorpt_correction_T_min .9759
_exptl_absorpt_correction_type empirical
_exptl_absorpt_process_details '(SADABS; Sheldrick, 1996)'
_exptl_crystal_colour colorless
_exptl_crystal_density_diffrn 1.360
_exptl_crystal_density_method 'not measured'
_exptl_crystal_description prism
_exptl_crystal_F_000 872
_exptl_crystal_size_max .28
_exptl_crystal_size_mid .10
_exptl_crystal_size_min .06
_refine_diff_density_max .175
_refine_diff_density_min -.164
_refine_ls_extinction_coef .0050(4)
_refine_ls_extinction_method SHELXTL97
_refine_ls_goodness_of_fit_ref .753
_refine_ls_hydrogen_treatment constr
_refine_ls_matrix_type full
_refine_ls_number_parameters 290
_refine_ls_number_reflns 4710
_refine_ls_number_restraints 1
_refine_ls_restrained_S_all .754
_refine_ls_R_factor_all .1714
_refine_ls_R_factor_gt .0436
_refine_ls_shift/su_max <0.001
_refine_ls_shift/su_mean .000
_refine_ls_structure_factor_coef Fsqd
_refine_ls_weighting_details 'calc w = 1/[\s^2^(Fo^2^)+(0.1P)^2^] where P = (Fo^2^+2Fc^2^)/3'
_refine_ls_weighting_scheme calc
_refine_ls_wR_factor_ref .1053
_reflns_number_gt 1538
_reflns_number_total 4710
_reflns_threshold_expression I>2\s(I)
_cod_data_source_file bt6064.cif
_cod_data_source_block I
_cod_depositor_comments
;
The following automatic conversions were performed:
'_symmetry_cell_setting' value 'Monoclinic' changed to 'monoclinic'
according to '/home/saulius/struct/CIF-dictionaries/cif_core.dic'
dictionary named 'cif_core.dic' version 2.4.1 from 2010-06-29.

Automatic conversion script
Id: cif_fix_enum 1527 2010-12-29 10:47:43Z saulius 

The following automatic conversions were performed:

'_symmetry_cell_setting' value 'Monoclinic' changed to 'monoclinic'
according to /home/saulius/struct/CIF-dictionaries/cif_core.dic
dictionary named 'cif_core.dic' version 2.4.1 from 2010-06-29.

Automatic conversion script
Id: cif_fix_values 1715 2011-07-08 13:25:40Z adriana 
;
_cod_original_cell_volume 2039.0(10)
_cod_original_sg_symbol_H-M 'P 21/c'
_cod_database_code 2200393

loop_
_symmetry_equiv_pos_as_xyz
'x, y, z'
'-x, y+1/2, -z+1/2'
'-x, -y, -z'
'x, -y-1/2, z-1/2'

loop_
_atom_site_label
_atom_site_fract_x
_atom_site_fract_y
_atom_site_fract_z
_atom_site_U_iso_or_equiv
_atom_site_adp_type
_atom_site_calc_flag
_atom_site_refinement_flags
_atom_site_occupancy
_atom_site_disorder_assembly
_atom_site_disorder_group
_atom_site_type_symbol
O1 .42289(19) .64870(11) .51159(11) .0655(6) Uani d . 1 . . O
O2 1.02797(19) .47412(10) .35185(11) .0582(5) Uani d . 1 . . O
N1 .6185(2) .57073(12) .60226(13) .0428(5) Uani d . 1 . . N
H1B .7037 .5417 .6049 .051 Uiso calc R 1 . . H
N2 .7370(2) .53763(12) .45660(12) .0415(5) Uani d . 1 . . N
N3 .9069(2) .38820(12) .43442(12) .0423(5) Uani d . 1 . . N
H3B .8333 .3887 .4613 .051 Uiso calc R 1 . . H
C1 .4704(3) .64270(15) .69148(17) .0522(7) Uani d . 1 . . C
H1A .4490 .6894 .6519 .063 Uiso calc R 1 . . H
C2 .4076(3) .64404(18) .7639(2) .0650(8) Uani d . 1 . . C
H2A .3436 .6913 .7713 .078 Uiso calc R 1 . . H
C3 .4382(3) .5780(2) .82317(19) .0647(8) Uani d . 1 . . C
H3A .3925 .5789 .8700 .078 Uiso calc R 1 . . H
C4 .5394(3) .50735(17) .81437(17) .0481(7) Uani d . 1 . . C
C5 .5792(3) .43953(19) .87699(18) .0604(8) Uani d . 1 . . C
H5A .5333 .4398 .9237 .072 Uiso calc R 1 . . H
C6 .6814(3) .37418(18) .87151(18) .0625(8) Uani d . 1 . . C
H6A .7058 .3303 .9140 .075 Uiso calc R 1 . . H
C7 .7504(3) .37299(16) .80159(18) .0582(8) Uani d . 1 . . C
H7A .8239 .3293 .7987 .070 Uiso calc R 1 . . H
C8 .7115(3) .43510(15) .73756(17) .0478(7) Uani d . 1 . . C
H8A .7559 .4317 .6904 .057 Uiso calc R 1 . . H
C9 .6048(3) .50483(15) .74129(16) .0385(6) Uani d . 1 . . C
C10 .5625(3) .57390(15) .67828(16) .0395(6) Uani d . 1 . . C
C11 .5492(3) .60964(16) .52578(17) .0458(7) Uani d . 1 . . C
C12 .6362(3) .60541(15) .45593(16) .0402(6) Uani d . 1 . . C
C13 .6071(3) .67141(15) .39369(17) .0502(7) Uani d . 1 . . C
H13A .5348 .7163 .3953 .060 Uiso calc R 1 . . H
C14 .6860(3) .67011(16) .32947(18) .0583(8) Uani d . 1 . . C
H14A .6699 .7144 .2873 .070 Uiso calc R 1 . . H
C15 .7898(3) .60155(16) .32898(16) .0496(7) Uani d . 1 . . C
H15A .8449 .5987 .2862 .059 Uiso calc R 1 . . H
C16 .8110(3) .53723(15) .39254(16) .0402(6) Uani d D 1 . . C
C17 .9253(3) .46335(16) .39130(16) .0435(7) Uani d D 1 . . C
C18 .9959(3) .30812(15) .44035(16) .0395(6) Uani d . 1 . . C
C19 1.0810(3) .28806(16) .38148(16) .0491(7) Uani d . 1 . . C
H19A 1.0819 .3273 .3364 .059 Uiso calc R 1 . . H
C20 1.1672(3) .20807(18) .38929(19) .0623(8) Uani d . 1 . . C
H20A 1.2269 .1957 .3500 .075 Uiso calc R 1 . . H
C21 1.1645(3) .14912(18) .45281(19) .0661(9) Uani d . 1 . . C
H21A 1.2208 .0961 .4559 .079 Uiso calc R 1 . . H
C22 1.0784(3) .16631(16) .51439(17) .0476(7) Uani d . 1 . . C
C23 1.0743(3) .10582(18) .5811(2) .0679(9) Uani d . 1 . . C
H23A 1.1270 .0517 .5834 .081 Uiso calc R 1 . . H
C24 .9961(3) .12411(18) .64190(19) .0710(9) Uani d . 1 . . C
H24A .9948 .0830 .6855 .085 Uiso calc R 1 . . H
C25 .9166(3) .20564(18) .63888(19) .0626(8) Uani d . 1 . . C
H25A .8647 .2189 .6816 .075 Uiso calc R 1 . . H
C26 .9142(3) .26565(15) .57460(16) .0467(7) Uani d . 1 . . C
H26A .8591 .3188 .5734 .056 Uiso calc R 1 . . H
C27 .9941(2) .24833(15) .50973(15) .0392(6) Uani d . 1 . . C

loop_
_atom_site_aniso_label
_atom_site_aniso_U_11
_atom_site_aniso_U_22
_atom_site_aniso_U_33
_atom_site_aniso_U_12
_atom_site_aniso_U_13
_atom_site_aniso_U_23
O1 .0415(11) .0866(13) .0671(14) .0190(10) .0104(10) .0194(11)
O2 .0465(11) .0672(12) .0661(14) -.0013(9) .0237(11) .0135(10)
N1 .0367(12) .0464(12) .0460(15) .0086(10) .0111(12) .0060(11)
N2 .0331(12) .0452(13) .0436(14) -.0034(10) .0041(11) .0008(10)
N3 .0391(12) .0439(13) .0464(14) -.0010(10) .0151(11) .0034(11)
C1 .0503(17) .0481(17) .060(2) .0075(13) .0162(16) -.0032(14)
C2 .061(2) .066(2) .073(2) .0172(16) .0257(18) -.0098(18)
C3 .061(2) .080(2) .060(2) .0039(17) .0274(17) -.0075(18)
C4 .0469(16) .0521(17) .0464(19) -.0060(14) .0137(15) -.0043(15)
C5 .0578(19) .075(2) .049(2) -.0089(16) .0134(16) .0005(17)
C6 .067(2) .061(2) .055(2) -.0085(16) .0057(17) .0134(16)
C7 .0579(19) .0478(18) .063(2) .0088(14) .0039(17) .0068(16)
C8 .0451(16) .0453(16) .055(2) .0002(13) .0150(15) -.0016(15)
C9 .0316(14) .0392(15) .0435(17) -.0041(11) .0070(13) -.0023(13)
C10 .0355(14) .0411(15) .0445(17) -.0017(12) .0147(13) -.0034(13)
C11 .0335(16) .0498(16) .052(2) .0010(13) .0066(14) .0054(14)
C12 .0346(15) .0413(15) .0418(17) -.0073(12) .0035(13) .0030(13)
C13 .0469(16) .0461(16) .0537(19) .0020(13) .0049(15) .0071(15)
C14 .0645(19) .0501(17) .061(2) .0052(15) .0160(17) .0194(15)
C15 .0550(18) .0534(17) .0407(18) -.0040(14) .0126(14) .0102(15)
C16 .0355(14) .0458(16) .0385(17) -.0030(12) .0075(13) .0023(13)
C17 .0348(15) .0529(17) .0405(18) -.0077(13) .0047(13) -.0003(14)
C18 .0338(14) .0433(15) .0410(17) -.0032(12) .0083(13) -.0060(13)
C19 .0541(17) .0530(17) .0437(18) -.0061(14) .0184(15) -.0081(13)
C20 .066(2) .069(2) .060(2) -.0006(16) .0305(18) -.0181(17)
C21 .066(2) .063(2) .074(2) .0151(16) .0260(19) -.0079(18)
C22 .0441(16) .0499(17) .0493(19) .0066(13) .0126(14) -.0013(15)
C23 .072(2) .0574(19) .074(2) .0188(16) .0179(19) .0099(18)
C24 .080(2) .066(2) .068(2) .0110(17) .0202(19) .0204(17)
C25 .064(2) .0673(19) .063(2) .0071(16) .0291(17) .0086(17)
C26 .0426(16) .0515(17) .0477(18) .0034(13) .0145(14) .0063(14)
C27 .0348(14) .0425(15) .0400(17) -.0011(12) .0086(13) -.0040(13)

loop_
_atom_type_symbol
_atom_type_description
_atom_type_scat_dispersion_real
_atom_type_scat_dispersion_imag
_atom_type_scat_source
C C .0033 .0016 'International Tables Vol C Tables 4.2.6.8 and 6.1.1.4'
H H .0000 .0000 'International Tables Vol C Tables 4.2.6.8 and 6.1.1.4'
N N .0061 .0033 'International Tables Vol C Tables 4.2.6.8 and 6.1.1.4'
O O .0106 .0060 'International Tables Vol C Tables 4.2.6.8 and 6.1.1.4'

loop_
_geom_angle_atom_site_label_1
_geom_angle_atom_site_label_2
_geom_angle_atom_site_label_3
_geom_angle
C11 N1 C10 125.4(2)
C11 N1 H1B 117.3
C10 N1 H1B 117.3
C16 N2 C12 116.1(2)
C17 N3 C18 127.09(19)
C17 N3 H3B 116.5
C18 N3 H3B 116.5
C10 C1 C2 120.7(2)
C10 C1 H1A 119.6
C2 C1 H1A 119.6
C3 C2 C1 121.1(3)
C3 C2 H2A 119.5
C1 C2 H2A 119.5
C2 C3 C4 120.1(3)
C2 C3 H3A 119.9
C4 C3 H3A 119.9
C5 C4 C3 121.6(3)
C5 C4 C9 118.8(2)
C3 C4 C9 119.6(3)
C6 C5 C4 122.2(3)
C6 C5 H5A 118.9
C4 C5 H5A 118.9
C5 C6 C7 119.4(3)
C5 C6 H6A 120.3
C7 C6 H6A 120.3
C8 C7 C6 120.8(3)
C8 C7 H7A 119.6
C6 C7 H7A 119.6
C7 C8 C9 121.4(2)
C7 C8 H8A 119.3
C9 C8 H8A 119.3
C8 C9 C4 117.4(2)
C8 C9 C10 124.6(2)
C4 C9 C10 118.0(2)
C1 C10 N1 120.3(2)
C1 C10 C9 120.3(2)
N1 C10 C9 119.5(2)
O1 C11 N1 124.1(2)
O1 C11 C12 119.2(2)
N1 C11 C12 116.7(2)
N2 C12 C13 123.5(2)
N2 C12 C11 118.8(2)
C13 C12 C11 117.7(2)
C14 C13 C12 119.2(2)
C14 C13 H13A 120.4
C12 C13 H13A 120.4
C13 C14 C15 118.3(2)
C13 C14 H14A 120.9
C15 C14 H14A 120.9
C14 C15 C16 119.3(2)
C14 C15 H15A 120.4
C16 C15 H15A 120.4
N2 C16 C15 123.6(2)
N2 C16 C17 117.9(2)
C15 C16 C17 118.5(2)
O2 C17 N3 124.4(2)
O2 C17 C16 119.3(2)
N3 C17 C16 116.3(2)
C19 C18 N3 121.6(2)
C19 C18 C27 120.3(2)
N3 C18 C27 118.0(2)
C18 C19 C20 120.0(2)
C18 C19 H19A 120.0
C20 C19 H19A 120.0
C21 C20 C19 121.0(2)
C21 C20 H20A 119.5
C19 C20 H20A 119.5
C20 C21 C22 121.1(3)
C20 C21 H21A 119.4
C22 C21 H21A 119.4
C21 C22 C23 122.0(3)
C21 C22 C27 119.0(2)
C23 C22 C27 119.0(2)
C24 C23 C22 121.7(3)
C24 C23 H23A 119.1
C22 C23 H23A 119.1
C23 C24 C25 119.4(3)
C23 C24 H24A 120.3
C25 C24 H24A 120.3
C26 C25 C24 121.1(3)
C26 C25 H25A 119.4
C24 C25 H25A 119.4
C25 C26 C27 120.8(2)
C25 C26 H26A 119.6
C27 C26 H26A 119.6
C26 C27 C18 123.7(2)
C26 C27 C22 117.8(2)
C18 C27 C22 118.4(2)

loop_
_geom_bond_atom_site_label_1
_geom_bond_atom_site_label_2
_geom_bond_site_symmetry_2
_geom_bond_distance
_geom_bond_publ_flag
O1 C11 . 1.228(2) ?
O2 C17 . 1.232(2) ?
N1 C11 . 1.355(3) ?
N1 C10 . 1.417(3) ?
N1 H1B . .8600 ?
N2 C16 . 1.339(3) ?
N2 C12 . 1.346(3) ?
N3 C17 . 1.348(2) ?
N3 C18 . 1.423(2) ?
N3 H3B . .8600 ?
C1 C10 . 1.359(3) ?
C1 C2 . 1.397(3) ?
C1 H1A . .9300 ?
C2 C3 . 1.348(3) ?
C2 H2A . .9300 ?
C3 C4 . 1.412(3) ?
C3 H3A . .9300 ?
C4 C5 . 1.407(3) ?
C4 C9 . 1.420(3) ?
C5 C6 . 1.347(3) ?
C5 H5A . .9300 ?
C6 C7 . 1.394(3) ?
C6 H6A . .9300 ?
C7 C8 . 1.361(3) ?
C7 H7A . .9300 ?
C8 C9 . 1.415(3) ?
C8 H8A . .9300 ?
C9 C10 . 1.426(3) ?
C11 C12 . 1.500(3) ?
C12 C13 . 1.379(3) ?
C13 C14 . 1.371(3) ?
C13 H13A . .9300 ?
C14 C15 . 1.376(3) ?
C14 H14A . .9300 ?
C15 C16 . 1.377(3) ?
C15 H15A . .9300 ?
C16 C17 . 1.499(3) ?
C18 C19 . 1.370(3) ?
C18 C27 . 1.425(3) ?
C19 C20 . 1.407(3) ?
C19 H19A . .9300 ?
C20 C21 . 1.347(3) ?
C20 H20A . .9300 ?
C21 C22 . 1.403(3) ?
C21 H21A . .9300 ?
C22 C23 . 1.403(3) ?
C22 C27 . 1.427(3) ?
C23 C24 . 1.347(3) ?
C23 H23A . .9300 ?
C24 C25 . 1.402(3) ?
C24 H24A . .9300 ?
C25 C26 . 1.359(3) ?
C25 H25A . .9300 ?
C26 C27 . 1.410(3) ?
C26 H26A . .9300 ?

loop_
_geom_torsion_atom_site_label_1
_geom_torsion_atom_site_label_2
_geom_torsion_atom_site_label_3
_geom_torsion_atom_site_label_4
_geom_torsion
C10 C1 C2 C3 1.0(4)
C1 C2 C3 C4 2.2(4)
C2 C3 C4 C5 177.2(3)
C2 C3 C4 C9 -2.0(4)
C3 C4 C5 C6 -176.7(3)
C9 C4 C5 C6 2.5(4)
C4 C5 C6 C7 -.2(4)
C5 C6 C7 C8 -2.3(4)
C6 C7 C8 C9 2.5(4)
C7 C8 C9 C4 -.2(4)
C7 C8 C9 C10 177.8(2)
C5 C4 C9 C8 -2.2(3)
C3 C4 C9 C8 177.0(2)
C5 C4 C9 C10 179.6(2)
C3 C4 C9 C10 -1.1(3)
C2 C1 C10 N1 176.5(2)
C2 C1 C10 C9 -4.2(4)
C11 N1 C10 C1 -25.6(3)
C11 N1 C10 C9 155.1(2)
C8 C9 C10 C1 -173.8(2)
C4 C9 C10 C1 4.2(3)
C8 C9 C10 N1 5.5(3)
C4 C9 C10 N1 -176.5(2)
C10 N1 C11 O1 -4.3(4)
C10 N1 C11 C12 174.4(2)
C16 N2 C12 C13 .4(3)
C16 N2 C12 C11 179.9(2)
O1 C11 C12 N2 -154.6(2)
N1 C11 C12 N2 26.7(3)
O1 C11 C12 C13 24.8(3)
N1 C11 C12 C13 -153.9(2)
N2 C12 C13 C14 -1.3(4)
C11 C12 C13 C14 179.3(2)
C12 C13 C14 C15 1.1(4)
C13 C14 C15 C16 -.2(4)
C12 N2 C16 C15 .6(3)
C12 N2 C16 C17 179.46(19)
C14 C15 C16 N2 -.7(4)
C14 C15 C16 C17 -179.6(2)
C18 N3 C17 O2 -2.2(4)
C18 N3 C17 C16 177.6(2)
N2 C16 C17 O2 -158.1(2)
C15 C16 C17 O2 20.9(3)
N2 C16 C17 N3 22.2(3)
C15 C16 C17 N3 -158.9(2)
C17 N3 C18 C19 -20.3(4)
C17 N3 C18 C27 159.8(2)
N3 C18 C19 C20 -179.8(2)
C27 C18 C19 C20 .1(4)
C18 C19 C20 C21 1.7(4)
C19 C20 C21 C22 -1.3(4)
C20 C21 C22 C23 -179.9(3)
C20 C21 C22 C27 -.8(4)
C21 C22 C23 C24 177.5(3)
C27 C22 C23 C24 -1.6(4)
C22 C23 C24 C25 -.1(4)
C23 C24 C25 C26 1.5(4)
C24 C25 C26 C27 -1.2(4)
C25 C26 C27 C18 179.7(2)
C25 C26 C27 C22 -.5(4)
C19 C18 C27 C26 177.6(2)
N3 C18 C27 C26 -2.5(3)
C19 C18 C27 C22 -2.1(3)
N3 C18 C27 C22 177.7(2)
C21 C22 C27 C26 -177.3(2)
C23 C22 C27 C26 1.9(3)
C21 C22 C27 C18 2.5(3)
C23 C22 C27 C18 -178.4(2)

loop_
_cod_related_entry_id
_cod_related_entry_database
_cod_related_entry_code
1 ChemSpider 3126025
